data_1549090
loop_
_publ_author_name
'Kusaba, K.'
'Yagi, T.'
'Kikuchi, M.'
'Syono, Y.'

_publ_section_title
;
 Structural considerations on the mechanism of the shock-induced
 zircon-scheelite transition in ZrSiO4
;
_journal_name_full 'Journal of Physics and Chemistry of Solids'
_journal_page_first 675
_journal_page_last 679
_journal_volume 47
_journal_year 1986
_chemical_formula_sum 'O4 Si Zr'
_chemical_name_common 'ZrSiO4 scheelite structure'
_chemical_name_mineral reidite
_space_group_IT_number 88
_space_group_name_H-M_alt 'I 41/a'
_symmetry_space_group_name_Hall 'I 4bw -1bw'
_symmetry_space_group_name_H-M 'I 41/a :1'
_cell_angle_alpha 90
_cell_angle_beta 90
_cell_angle_gamma 90
_cell_formula_units_Z 4
_cell_length_a 4.734
_cell_length_b 4.734
_cell_length_c 10.51
_cell_volume 235.537
_cod_data_source_file ZrSiO4-reidite-Kusaba.cif
_cod_data_source_block reidite
_cod_original_formula_sum 'Zr Si O4'
_cod_database_code 1549090

loop_
_space_group_symop_operation_xyz
'x, y, z'
'-x+1/2, -y+1/2, z+1/2'
'-y, x+1/2, z+1/4'
'y+1/2, -x, z+3/4'
'-x, -y+1/2, -z+1/4'
'x+1/2, y, -z+3/4'
'y, -x, -z'
'-y+1/2, x+1/2, -z+1/2'
'x+1/2, y+1/2, z+1/2'
'-x, -y, z'
'-y+1/2, x, z+3/4'
'y, -x+1/2, z+1/4'
'-x+1/2, -y, -z+3/4'
'x, y+1/2, -z+1/4'
'y+1/2, -x+1/2, -z+1/2'
'-y, x, -z'

loop_
_atom_site_label
_atom_site_occupancy
_atom_site_fract_x
_atom_site_fract_y
_atom_site_fract_z
_atom_site_adp_type
_atom_site_B_iso_or_equiv
_atom_site_type_symbol
Zr 1.0 0.000000 0.000000 0.500000 Biso 1.000000 Zr
Si 1.0 0.000000 0.000000 0.000000 Biso 1.000000 Si
O 1.0 0.280000 0.140000 0.070000 Biso 1.000000 O
